data_1560134
loop_
_publ_author_name
'Jiang, Feng'
'Fu, Chunling'
'Ma, Shengming'

_publ_section_title
;
 Asymmetric construction of pyrido[1,2-<i>a</i>]-1<i>H</i>-indole
 derivatives <i>via</i> a gold-catalyzed cycloisomerization.
;
_journal_issue 2
_journal_name_full 'Chemical science'
_journal_page_first 696
_journal_page_last 701
_journal_paper_doi 10.1039/d0sc05619g
_journal_volume 12
_journal_year 2020
_chemical_absolute_configuration ad
_chemical_formula_moiety 'C17 H20 Cl N O'
_chemical_formula_sum 'C17 H20 Cl N O'
_chemical_formula_weight 289.79
_space_group_crystal_system monoclinic
_space_group_IT_number 4
_space_group_name_Hall 'P 2yb'
_space_group_name_H-M_alt 'P 1 21 1'
_atom_sites_solution_hydrogens geom
_atom_sites_solution_primary dual
_audit_creation_date 2019-05-14
_audit_creation_method
;
Olex2 1.2
(compiled 2018.05.29 svn.r3508 for OlexSys, GUI svn.r5506)
;
_audit_update_record
;
2019-09-26 deposited with the CCDC.	2020-10-22 downloaded from the CCDC.
;
_cell_angle_alpha 90
_cell_angle_beta 100.849(3)
_cell_angle_gamma 90
_cell_formula_units_Z 2
_cell_length_a 10.4093(8)
_cell_length_b 6.0139(4)
_cell_length_c 12.2223(10)
_cell_measurement_reflns_used 8035
_cell_measurement_temperature 170(2)
_cell_measurement_theta_max 27.17
_cell_measurement_theta_min 2.36
_cell_volume 751.45(10)
_computing_cell_refinement 'SAINT V8.38A (?, 2016)'
_computing_data_reduction 'SAINT V8.38A (?, 2016)'
_computing_molecular_graphics 'Olex2 (Dolomanov et al., 2009)'
_computing_publication_material 'Olex2 (Dolomanov et al., 2009)'
_computing_structure_refinement 'ShelXL (Sheldrick, 2015)'
_computing_structure_solution 'ShelXT (Sheldrick, 2015)'
_diffrn_ambient_temperature 170.0
_diffrn_measured_fraction_theta_full 0.993
_diffrn_measured_fraction_theta_max 0.991
_diffrn_measurement_device_type 'Bruker APEX-II CCD'
_diffrn_measurement_method '\f and \w scans'
_diffrn_radiation_type MoK\a
_diffrn_radiation_wavelength 0.71073
_diffrn_reflns_av_R_equivalents 0.0282
_diffrn_reflns_av_unetI/netI 0.0312
_diffrn_reflns_Laue_measured_fraction_full 0.993
_diffrn_reflns_Laue_measured_fraction_max 0.991
_diffrn_reflns_limit_h_max 13
_diffrn_reflns_limit_h_min -13
_diffrn_reflns_limit_k_max 7
_diffrn_reflns_limit_k_min -7
_diffrn_reflns_limit_l_max 15
_diffrn_reflns_limit_l_min -15
_diffrn_reflns_number 8776
_diffrn_reflns_point_group_measured_fraction_full 0.967
_diffrn_reflns_point_group_measured_fraction_max 0.956
_diffrn_reflns_theta_full 25.242
_diffrn_reflns_theta_max 27.169
_diffrn_reflns_theta_min 2.361
_diffrn_standards_number 0
_exptl_absorpt_coefficient_mu 0.250
_exptl_absorpt_correction_T_max 0.7455
_exptl_absorpt_correction_T_min 0.6474
_exptl_absorpt_correction_type multi-scan
_exptl_absorpt_process_details
;
SADABS-2016/2 (Bruker,2016/2) was used for absorption correction.
wR2(int) was 0.1028 before and 0.0461 after correction.
The Ratio of minimum to maximum transmission is 0.8684.
The \l/2 correction factor is Not present.
;
_exptl_crystal_colour colourless
_exptl_crystal_colour_primary colourless
_exptl_crystal_density_diffrn 1.281
_exptl_crystal_description needle
_exptl_crystal_F_000 308
_exptl_crystal_size_max 0.686
_exptl_crystal_size_mid 0.206
_exptl_crystal_size_min 0.134
_refine_diff_density_max 0.168
_refine_diff_density_min -0.180
_refine_diff_density_rms 0.033
_refine_ls_abs_structure_details
;
 Flack x determined using 1292 quotients [(I+)-(I-)]/[(I+)+(I-)]
 (Parsons, Flack and Wagner, Acta Cryst. B69 (2013) 249-259).
;
_refine_ls_abs_structure_Flack 0.03(2)
_refine_ls_extinction_method none
_refine_ls_goodness_of_fit_ref 1.053
_refine_ls_hydrogen_treatment constr
_refine_ls_matrix_type full
_refine_ls_number_parameters 183
_refine_ls_number_reflns 3198
_refine_ls_number_restraints 1
_refine_ls_restrained_S_all 1.053
_refine_ls_R_factor_all 0.0272
_refine_ls_R_factor_gt 0.0261
_refine_ls_shift/su_max 0.000
_refine_ls_shift/su_mean 0.000
_refine_ls_structure_factor_coef Fsqd
_refine_ls_weighting_details 'w=1/[\s^2^(Fo^2^)+(0.0311P)^2^+0.0789P] where P=(Fo^2^+2Fc^2^)/3'
_refine_ls_weighting_scheme calc
_refine_ls_wR_factor_gt 0.0635
_refine_ls_wR_factor_ref 0.0644
_reflns_Friedel_coverage 0.757
_reflns_Friedel_fraction_full 0.935
_reflns_Friedel_fraction_max 0.913
_reflns_number_gt 3100
_reflns_number_total 3198
_reflns_threshold_expression 'I > 2\s(I)'
_cod_data_source_file d0sc05619g2.cif
_cod_data_source_block 190513_jf_3_084_0m
_cod_depositor_comments 'Adding full bibliography for 1560133--1560134.cif.'
_cod_database_code 1560134
_shelx_shelxl_version_number 2016/6
_shelx_space_group_comment
;
The symmetry employed for this shelxl refinement is uniquely defined
by the following loop, which should always be used as a source of
symmetry information in preference to the above space-group names.
They are only intended as comments.
;
_shelx_estimated_absorpt_t_max 0.967
_shelx_estimated_absorpt_t_min 0.847
_olex2_refinement_description
;
1. Fixed Uiso
 At 1.2 times of:
  All C(H) groups, All C(H,H) groups
 At 1.5 times of:
  All C(H,H,H) groups
2.a Ternary CH refined with riding coordinates:
 C9(H9)
2.b Secondary CH2 refined with riding coordinates:
 C12(H12A,H12B), C14(H14A,H14B), C15(H15A,H15B), C16(H16A,H16B)
2.c Aromatic/amide H refined with riding coordinates:
 C1(H1), C3(H3), C4(H4), C10(H10), C11(H11)
2.d Idealised Me refined as rotating group:
 C13(H13A,H13B,H13C), C17(H17A,H17B,H17C)
;
_olex2_submission_special_instructions 'No special instructions were received'

loop_
_space_group_symop_operation_xyz
'x, y, z'
'-x, y+1/2, -z'

loop_
_atom_site_label
_atom_site_type_symbol
_atom_site_fract_x
_atom_site_fract_y
_atom_site_fract_z
_atom_site_U_iso_or_equiv
_atom_site_adp_type
_atom_site_occupancy
_atom_site_site_symmetry_order
_atom_site_calc_flag
_atom_site_refinement_flags_posn
_atom_site_refinement_flags_adp
_atom_site_refinement_flags_occupancy
_atom_site_disorder_assembly
_atom_site_disorder_group
Cl1 Cl 0.20608(4) 0.90023(7) 0.24281(4) 0.03262(12) Uani 1 1 d . . . . .
O1 O 0.11366(13) 0.5064(3) 0.65530(11) 0.0342(3) Uani 1 1 d . . . . .
N1 N 0.40949(14) 0.3654(3) 0.33422(12) 0.0265(3) Uani 1 1 d . . . . .
C1 C 0.17622(16) 0.6132(3) 0.47977(14) 0.0259(4) Uani 1 1 d . . . . .
H1 H 0.119308 0.738076 0.469170 0.031 Uiso 1 1 calc R . . . .
C2 C 0.18308(17) 0.4754(3) 0.57149(15) 0.0269(4) Uani 1 1 d . . . . .
C3 C 0.26505(18) 0.2871(3) 0.58628(15) 0.0301(4) Uani 1 1 d . . . . .
H3 H 0.265993 0.194679 0.649450 0.036 Uiso 1 1 calc R . . . .
C4 C 0.34414(19) 0.2337(3) 0.51104(15) 0.0294(4) Uani 1 1 d . . . . .
H4 H 0.399211 0.106483 0.521083 0.035 Uiso 1 1 calc R . . . .
C5 C 0.33958(16) 0.3747(3) 0.41976(14) 0.0258(4) Uani 1 1 d . . . . .
C6 C 0.25670(17) 0.5613(3) 0.40295(14) 0.0248(4) Uani 1 1 d . . . . .
C7 C 0.28034(17) 0.6624(3) 0.30303(14) 0.0257(4) Uani 1 1 d . . . . .
C8 C 0.37363(17) 0.5419(3) 0.26320(14) 0.0257(4) Uani 1 1 d . . . . .
C9 C 0.43418(19) 0.5786(3) 0.16251(15) 0.0309(4) Uani 1 1 d . . . . .
H9 H 0.468061 0.734529 0.165884 0.037 Uiso 1 1 calc R . . . .
C10 C 0.54850(18) 0.4250(4) 0.16392(16) 0.0362(5) Uani 1 1 d . . . . .
H10 H 0.601141 0.448777 0.109385 0.043 Uiso 1 1 calc R . . . .
C11 C 0.58155(19) 0.2605(4) 0.23446(17) 0.0354(5) Uani 1 1 d . . . . .
H11 H 0.655214 0.172839 0.226716 0.043 Uiso 1 1 calc R . . . .
C12 C 0.51041(18) 0.2029(3) 0.32610(16) 0.0321(4) Uani 1 1 d . . . . .
H12A H 0.470060 0.054109 0.311919 0.039 Uiso 1 1 calc R . . . .
H12B H 0.573348 0.196750 0.397671 0.039 Uiso 1 1 calc R . . . .
C13 C 0.0370(2) 0.7046(4) 0.65102(18) 0.0362(5) Uani 1 1 d . . . . .
H13A H -0.032115 0.701728 0.584427 0.054 Uiso 1 1 calc GR . . . .
H13B H 0.093161 0.834441 0.648096 0.054 Uiso 1 1 calc GR . . . .
H13C H -0.002472 0.713419 0.717616 0.054 Uiso 1 1 calc GR . . . .
C14 C 0.3339(2) 0.5533(4) 0.05249(15) 0.0344(4) Uani 1 1 d . . . . .
H14A H 0.269397 0.675573 0.047671 0.041 Uiso 1 1 calc R . . . .
H14B H 0.380394 0.570590 -0.010591 0.041 Uiso 1 1 calc R . . . .
C15 C 0.2605(2) 0.3339(4) 0.03914(16) 0.0336(4) Uani 1 1 d . . . . .
H15A H 0.205236 0.323052 0.096567 0.040 Uiso 1 1 calc R . . . .
H15B H 0.324246 0.209979 0.051226 0.040 Uiso 1 1 calc R . . . .
C16 C 0.1743(2) 0.3104(4) -0.07619(17) 0.0429(5) Uani 1 1 d . . . . .
H16A H 0.114864 0.440148 -0.089842 0.051 Uiso 1 1 calc R . . . .
H16B H 0.230661 0.312944 -0.132997 0.051 Uiso 1 1 calc R . . . .
C17 C 0.0936(3) 0.1009(5) -0.0905(2) 0.0570(7) Uani 1 1 d . . . . .
H17A H 0.036999 0.100713 -0.164306 0.085 Uiso 1 1 calc GR . . . .
H17B H 0.039554 0.094300 -0.033016 0.085 Uiso 1 1 calc GR . . . .
H17C H 0.151676 -0.028629 -0.083528 0.085 Uiso 1 1 calc GR . . . .

loop_
_atom_site_aniso_label
_atom_site_aniso_U_11
_atom_site_aniso_U_22
_atom_site_aniso_U_33
_atom_site_aniso_U_23
_atom_site_aniso_U_13
_atom_site_aniso_U_12
Cl1 0.0373(2) 0.0252(2) 0.0346(2) 0.00703(19) 0.00514(17) 0.00648(19)
O1 0.0342(7) 0.0384(8) 0.0310(7) 0.0071(6) 0.0087(6) 0.0042(6)
N1 0.0275(7) 0.0227(9) 0.0283(7) -0.0012(6) 0.0028(6) 0.0023(6)
C1 0.0230(8) 0.0265(10) 0.0268(8) 0.0001(7) 0.0016(7) -0.0002(7)
C2 0.0243(8) 0.0295(10) 0.0253(8) 0.0001(7) 0.0010(7) -0.0041(7)
C3 0.0337(9) 0.0277(11) 0.0266(9) 0.0057(7) -0.0003(7) -0.0026(8)
C4 0.0308(9) 0.0231(10) 0.0316(9) 0.0027(8) -0.0011(7) 0.0047(7)
C5 0.0265(8) 0.0228(10) 0.0262(8) -0.0029(7) -0.0002(6) 0.0008(7)
C6 0.0239(8) 0.0230(9) 0.0251(8) 0.0002(7) -0.0012(7) -0.0019(7)
C7 0.0274(8) 0.0212(9) 0.0266(8) 0.0021(7) 0.0004(7) 0.0011(7)
C8 0.0265(8) 0.0234(9) 0.0255(8) -0.0013(7) 0.0007(7) -0.0012(7)
C9 0.0353(10) 0.0263(10) 0.0325(9) -0.0023(8) 0.0099(8) -0.0042(8)
C10 0.0324(9) 0.0425(13) 0.0353(9) -0.0077(10) 0.0103(7) -0.0042(9)
C11 0.0281(9) 0.0402(12) 0.0375(10) -0.0096(9) 0.0048(8) 0.0036(8)
C12 0.0298(9) 0.0294(11) 0.0354(10) -0.0038(8) 0.0013(8) 0.0071(8)
C13 0.0360(10) 0.0354(12) 0.0394(11) -0.0001(9) 0.0124(8) 0.0020(8)
C14 0.0467(12) 0.0303(11) 0.0266(9) 0.0053(8) 0.0082(8) 0.0012(8)
C15 0.0393(10) 0.0327(11) 0.0268(9) 0.0032(7) 0.0011(8) 0.0011(8)
C16 0.0473(12) 0.0475(14) 0.0298(11) -0.0017(9) -0.0026(9) 0.0088(10)
C17 0.0502(14) 0.0539(17) 0.0570(15) -0.0091(12) -0.0152(11) 0.0013(12)

loop_
_atom_type_symbol
_atom_type_description
_atom_type_scat_dispersion_real
_atom_type_scat_dispersion_imag
_atom_type_scat_source
C C 0.0033 0.0016 'International Tables Vol C Tables 4.2.6.8 and 6.1.1.4'
H H 0.0000 0.0000 'International Tables Vol C Tables 4.2.6.8 and 6.1.1.4'
Cl Cl 0.1484 0.1585 'International Tables Vol C Tables 4.2.6.8 and 6.1.1.4'
N N 0.0061 0.0033 'International Tables Vol C Tables 4.2.6.8 and 6.1.1.4'
O O 0.0106 0.0060 'International Tables Vol C Tables 4.2.6.8 and 6.1.1.4'

loop_
_geom_angle_atom_site_label_1
_geom_angle_atom_site_label_2
_geom_angle_atom_site_label_3
_geom_angle
_geom_angle_site_symmetry_1
_geom_angle_site_symmetry_3
_geom_angle_publ_flag
C2 O1 C13 117.02(15) . . ?
C5 N1 C12 124.70(16) . . ?
C8 N1 C5 109.07(15) . . ?
C8 N1 C12 126.11(16) . . ?
C2 C1 H1 121.3 . . ?
C2 C1 C6 117.46(18) . . ?
C6 C1 H1 121.3 . . ?
O1 C2 C1 124.65(17) . . ?
O1 C2 C3 113.85(16) . . ?
C1 C2 C3 121.50(17) . . ?
C2 C3 H3 119.2 . . ?
C4 C3 C2 121.57(17) . . ?
C4 C3 H3 119.2 . . ?
C3 C4 H4 121.4 . . ?
C3 C4 C5 117.12(17) . . ?
C5 C4 H4 121.4 . . ?
N1 C5 C4 129.55(17) . . ?
N1 C5 C6 108.49(15) . . ?
C4 C5 C6 121.95(16) . . ?
C1 C6 C5 120.38(16) . . ?
C1 C6 C7 134.22(18) . . ?
C5 C6 C7 105.37(15) . . ?
C6 C7 Cl1 125.69(14) . . ?
C8 C7 Cl1 125.24(14) . . ?
C8 C7 C6 109.06(17) . . ?
N1 C8 C9 121.61(16) . . ?
C7 C8 N1 108.01(16) . . ?
C7 C8 C9 130.38(17) . . ?
C8 C9 H9 107.7 . . ?
C8 C9 C10 110.72(16) . . ?
C8 C9 C14 112.30(15) . . ?
C10 C9 H9 107.7 . . ?
C10 C9 C14 110.65(16) . . ?
C14 C9 H9 107.7 . . ?
C9 C10 H10 117.3 . . ?
C11 C10 C9 125.34(18) . . ?
C11 C10 H10 117.3 . . ?
C10 C11 H11 118.0 . . ?
C10 C11 C12 124.08(18) . . ?
C12 C11 H11 118.0 . . ?
N1 C12 C11 111.22(17) . . ?
N1 C12 H12A 109.4 . . ?
N1 C12 H12B 109.4 . . ?
C11 C12 H12A 109.4 . . ?
C11 C12 H12B 109.4 . . ?
H12A C12 H12B 108.0 . . ?
O1 C13 H13A 109.5 . . ?
O1 C13 H13B 109.5 . . ?
O1 C13 H13C 109.5 . . ?
H13A C13 H13B 109.5 . . ?
H13A C13 H13C 109.5 . . ?
H13B C13 H13C 109.5 . . ?
C9 C14 H14A 108.5 . . ?
C9 C14 H14B 108.5 . . ?
H14A C14 H14B 107.5 . . ?
C15 C14 C9 115.00(16) . . ?
C15 C14 H14A 108.5 . . ?
C15 C14 H14B 108.5 . . ?
C14 C15 H15A 109.2 . . ?
C14 C15 H15B 109.2 . . ?
C14 C15 C16 112.06(17) . . ?
H15A C15 H15B 107.9 . . ?
C16 C15 H15A 109.2 . . ?
C16 C15 H15B 109.2 . . ?
C15 C16 H16A 108.8 . . ?
C15 C16 H16B 108.8 . . ?
H16A C16 H16B 107.7 . . ?
C17 C16 C15 113.7(2) . . ?
C17 C16 H16A 108.8 . . ?
C17 C16 H16B 108.8 . . ?
C16 C17 H17A 109.5 . . ?
C16 C17 H17B 109.5 . . ?
C16 C17 H17C 109.5 . . ?
H17A C17 H17B 109.5 . . ?
H17A C17 H17C 109.5 . . ?
H17B C17 H17C 109.5 . . ?

loop_
_geom_bond_atom_site_label_1
_geom_bond_atom_site_label_2
_geom_bond_distance
_geom_bond_site_symmetry_2
_geom_bond_publ_flag
Cl1 C7 1.7239(19) . ?
O1 C2 1.373(2) . ?
O1 C13 1.429(3) . ?
N1 C5 1.383(2) . ?
N1 C8 1.377(2) . ?
N1 C12 1.452(2) . ?
C1 H1 0.9500 . ?
C1 C2 1.385(2) . ?
C1 C6 1.406(2) . ?
C2 C3 1.409(3) . ?
C3 H3 0.9500 . ?
C3 C4 1.383(3) . ?
C4 H4 0.9500 . ?
C4 C5 1.395(3) . ?
C5 C6 1.407(2) . ?
C6 C7 1.426(2) . ?
C7 C8 1.372(3) . ?
C8 C9 1.501(2) . ?
C9 H9 1.0000 . ?
C9 C10 1.504(3) . ?
C9 C14 1.547(3) . ?
C10 H10 0.9500 . ?
C10 C11 1.315(3) . ?
C11 H11 0.9500 . ?
C11 C12 1.495(3) . ?
C12 H12A 0.9900 . ?
C12 H12B 0.9900 . ?
C13 H13A 0.9800 . ?
C13 H13B 0.9800 . ?
C13 H13C 0.9800 . ?
C14 H14A 0.9900 . ?
C14 H14B 0.9900 . ?
C14 C15 1.518(3) . ?
C15 H15A 0.9900 . ?
C15 H15B 0.9900 . ?
C15 C16 1.529(3) . ?
C16 H16A 0.9900 . ?
C16 H16B 0.9900 . ?
C16 C17 1.506(4) . ?
C17 H17A 0.9800 . ?
C17 H17B 0.9800 . ?
C17 H17C 0.9800 . ?
